data_2103745
loop_
_publ_author_name
'Saraswathi, N. T.'
'Vijayan, M.'

_publ_section_title
;
 X-ray studies on crystalline complexes involving amino acids and
 peptides. XXXVIII. Crystal structures of the complexes of
 <small>L</small>-arginine and <small>L</small>-histidine with glutaric
 acid and a comparative study of amino acid--glutaric acid complexes
;
_journal_issue 6
_journal_name_full 'Acta Crystallographica Section B'
_journal_page_first 842
_journal_page_last 849
_journal_paper_doi 10.1107/S0108768101013684
_journal_volume 57
_journal_year 2001
_chemical_formula_moiety <C9N4H21O5>
_chemical_formula_sum 'C17 H40 N8 O10'
_chemical_formula_weight 516.57
_chemical_name_common L-Arginine-Glutaricacid-complex
_chemical_name_systematic
;
 ?
;
_space_group_IT_number 5
_symmetry_cell_setting monoclinic
_symmetry_space_group_name_Hall 'C 2y'
_symmetry_space_group_name_H-M 'C 1 2 1'
_audit_creation_method SHELXL-97
_cell_angle_alpha 90.00
_cell_angle_beta 101.109(13)
_cell_angle_gamma 90.00
_cell_formula_units_Z 2
_cell_length_a 19.008(3)
_cell_length_b 5.073(2)
_cell_length_c 13.6723(19)
_cell_measurement_reflns_used 25
_cell_measurement_temperature 293(2)
_cell_measurement_theta_max 30
_cell_measurement_theta_min 18
_cell_volume 1293.7(6)
_computing_cell_refinement CAD4
_computing_data_collection CAD4
_computing_data_reduction Molen
_computing_molecular_graphics 'ORTEP III'
_computing_publication_material MSWORD
_computing_structure_refinement 'SHELXL-97 (Sheldrick, 1997b)'
_computing_structure_solution 'SHELXS-97 (Sheldrick, 1997a)'
_diffrn_ambient_temperature 293(2)
_diffrn_measurement_device_type CAD4
_diffrn_measurement_method \w--2/q
_diffrn_radiation_monochromator graphite
_diffrn_radiation_source 'fine-focus sealed tube'
_diffrn_radiation_type CuK\a
_diffrn_radiation_wavelength 1.54180
_diffrn_reflns_av_R_equivalents .0327
_diffrn_reflns_av_sigmaI/netI .0340
_diffrn_reflns_limit_h_max 23
_diffrn_reflns_limit_h_min -5
_diffrn_reflns_limit_k_max 6
_diffrn_reflns_limit_k_min -6
_diffrn_reflns_limit_l_max 16
_diffrn_reflns_limit_l_min -17
_diffrn_reflns_number 1545
_diffrn_reflns_theta_full 74.83
_diffrn_reflns_theta_max 74.83
_diffrn_reflns_theta_min 3.29
_diffrn_standards_interval_time 60
_diffrn_standards_number 2
_exptl_absorpt_coefficient_mu .924
_exptl_absorpt_correction_T_max .9997
_exptl_absorpt_correction_T_min .9553
_exptl_absorpt_correction_type 'Empirical (North et al., 1968)'
_exptl_absorpt_process_details 'North et al., 1968'
_exptl_crystal_colour colourless
_exptl_crystal_density_diffrn 1.326
_exptl_crystal_density_method 'not measured'
_exptl_crystal_description needle
_exptl_crystal_F_000 556
_exptl_crystal_size_max .4
_exptl_crystal_size_mid .05
_exptl_crystal_size_min .05
_refine_diff_density_max .227
_refine_diff_density_min -.231
_refine_ls_abs_structure_details 'Flack H D (1983), Acta Cryst. A39, 876-881'
_refine_ls_extinction_coef .0053(9)
_refine_ls_extinction_method SHELXL
_refine_ls_goodness_of_fit_ref 1.110
_refine_ls_hydrogen_treatment mixed
_refine_ls_matrix_type full
_refine_ls_number_parameters 170
_refine_ls_number_reflns 1494
_refine_ls_number_restraints 2
_refine_ls_restrained_S_all 1.109
_refine_ls_R_factor_all .0746
_refine_ls_R_factor_gt .0534
_refine_ls_shift/su_max .005
_refine_ls_shift/su_mean .000
_refine_ls_structure_factor_coef Fsqd
_refine_ls_weighting_details 'w=1/[\s^2^(Fo^2^)+(0.0833P)^2^+0.7082P] where P=(Fo^2^+2Fc^2^)/3'
_refine_ls_weighting_scheme calc
_refine_ls_wR_factor_ref .1581
_reflns_number_gt 1161
_reflns_number_total 1494
_reflns_threshold_expression >2sigma(I)
_cod_data_source_file de0013.cif
_cod_data_source_block I
_cod_depositor_comments
;
The following automatic conversions were performed:
'_symmetry_cell_setting' value 'Monoclinic' changed to 'monoclinic'
according to '/home/saulius/struct/CIF-dictionaries/cif_core.dic'
dictionary named 'cif_core.dic' version 2.4.1 from 2010-06-29.

Automatic conversion script
Id: cif_fix_enum 1527 2010-12-29 10:47:43Z saulius 

The following automatic conversions were performed:

'_symmetry_cell_setting' value 'Monoclinic' changed to 'monoclinic'
according to /home/saulius/struct/CIF-dictionaries/cif_core.dic
dictionary named 'cif_core.dic' version 2.4.1 from 2010-06-29.

Automatic conversion script
Id: cif_fix_values 1715 2011-07-08 13:25:40Z adriana 
;
_cod_original_cell_volume 1293.5(6)
_cod_original_sg_symbol_H-M C2
_cod_database_code 2103745
_cod_database_fobs_code 2103745

loop_
_symmetry_equiv_pos_as_xyz
'x, y, z'
'-x, y, -z'
'x+1/2, y+1/2, z'
'-x+1/2, y+1/2, -z'

loop_
_atom_site_label
_atom_site_fract_x
_atom_site_fract_y
_atom_site_fract_z
_atom_site_U_iso_or_equiv
_atom_site_adp_type
_atom_site_calc_flag
_atom_site_refinement_flags
_atom_site_occupancy
_atom_site_type_symbol
N1 1.00235(17) .9908(8) .1336(2) .0397(8) Uani d . 1 N
H1C 1.0318 .9526 .0923 .060 Uiso calc R 1 H
H1B 1.0277 1.0472 .1914 .060 Uiso calc R 1 H
H1A .9720 1.1164 .1068 .060 Uiso calc R 1 H
O1 .90552(14) .7840(7) -.02090(18) .0455(8) Uani d . 1 O
O2 .91373(17) .3883(7) .0498(2) .0532(9) Uani d . 1 O
C1 .9249(2) .6314(9) .0507(3) .0383(9) Uani d . 1 C
C2 .96136(19) .7502(10) .1507(3) .0389(9) Uani d . 1 C
H2 .9941 .6203 .1881 .047 Uiso calc R 1 H
C3 .9056(2) .8325(10) .2122(3) .0474(11) Uani d . 1 C
H3A .9299 .9267 .2708 .057 Uiso calc R 1 H
H3B .8722 .9542 .1729 .057 Uiso calc R 1 H
C4 .8631(2) .6061(11) .2458(3) .0498(11) Uani d . 1 C
H4A .8365 .5155 .1878 .060 Uiso calc R 1 H
H4B .8959 .4808 .2841 .060 Uiso calc R 1 H
C5 .8117(2) .7062(11) .3087(3) .0525(12) Uani d . 1 C
H5A .7888 .5580 .3348 .063 Uiso calc R 1 H
H5B .8379 .8054 .3647 .063 Uiso calc R 1 H
N6 .75720(19) .8740(9) .2502(2) .0523(10) Uani d . 1 N
H6 .7502 .8595 .1864 .063 Uiso calc R 1 H
C7 .7174(2) 1.0480(11) .2878(3) .0454(11) Uani d . 1 C
N8 .72929(19) 1.0978(10) .3847(2) .0543(11) Uani d . 1 N
H8A .7036 1.2129 .4080 .065 Uiso calc R 1 H
H8B .7626 1.0150 .4244 .065 Uiso calc R 1 H
N9 .6655(2) 1.1797(11) .2292(3) .0625(13) Uani d . 1 N
H9A .6407 1.2939 .2543 .075 Uiso calc R 1 H
H9B .6568 1.1511 .1660 .075 Uiso calc R 1 H
O11 .64854(18) .4798(10) .4612(2) .0666(11) Uani d . 1 O
O12 .58634(18) .5705(11) .3129(2) .0762(14) Uani d . 1 O
C13 .5994(2) .5996(11) .4052(3) .0494(11) Uani d . 1 C
C14 .5511(2) .7815(13) .4511(3) .0587(13) Uani d . 1 C
H14A .5239 .8933 .3998 .070 Uiso calc R 1 H
H14B .5801 .8940 .5004 .070 Uiso calc R 1 H
C15 .5000 .6198(19) .5000 .0588(18) Uani d S 1 C
H15A .526(3) .467(14) .549(3) .071 Uiso d . 1 H
OW .72442(17) .7589(9) .0349(2) .0602(9) Uani d . 1 O
H1W .673(3) .781(14) .006(4) .090 Uiso d D 1 H
H2W .734(3) .571(15) .024(4) .090 Uiso d D 1 H

loop_
_atom_site_aniso_label
_atom_site_aniso_U_11
_atom_site_aniso_U_22
_atom_site_aniso_U_33
_atom_site_aniso_U_12
_atom_site_aniso_U_13
_atom_site_aniso_U_23
N1 .0399(15) .034(2) .0432(15) -.0008(15) .0027(11) -.0036(16)
O1 .0544(15) .0421(19) .0378(12) -.0117(15) .0030(11) .0047(14)
O2 .0531(16) .0356(19) .0653(19) -.0015(15) -.0027(13) -.0017(16)
C1 .0392(17) .032(2) .0438(19) -.0011(18) .0088(14) -.0058(19)
C2 .0410(18) .035(2) .0402(17) .0020(19) .0054(13) .0002(19)
C3 .054(2) .045(3) .0445(19) -.001(2) .0146(16) -.006(2)
C4 .057(2) .041(3) .055(2) .004(2) .0186(18) .004(2)
C5 .052(2) .054(3) .054(2) .002(2) .0152(18) .006(2)
N6 .0516(18) .063(3) .0418(16) .005(2) .0085(14) .0000(18)
C7 .0431(19) .052(3) .0414(18) -.003(2) .0094(14) .002(2)
N8 .0532(18) .067(3) .0421(16) .015(2) .0074(14) .0005(18)
N9 .058(2) .082(4) .0442(17) .021(2) .0029(15) -.003(2)
O11 .0608(17) .090(3) .0464(15) .014(2) .0026(12) -.011(2)
O12 .068(2) .112(4) .0435(15) .013(2) -.0010(13) -.016(2)
C13 .0429(19) .060(3) .045(2) -.006(2) .0069(15) -.008(2)
C14 .061(3) .058(3) .061(2) -.001(3) .021(2) -.003(3)
C15 .060(4) .061(5) .061(4) .000 .025(3) .000
OW .0531(17) .059(2) .0644(18) .004(2) .0010(13) -.004(2)

loop_
_atom_type_symbol
_atom_type_description
_atom_type_scat_dispersion_real
_atom_type_scat_dispersion_imag
_atom_type_scat_source
C C .0181 .0000 'International Tables Vol C Tables 4.2.6.8 and 6.1.1.4'
H H .0000 .0000 'International Tables Vol C Tables 4.2.6.8 and 6.1.1.4'
N N .0311 .0000 'International Tables Vol C Tables 4.2.6.8 and 6.1.1.4'
O O .0492 .0000 'International Tables Vol C Tables 4.2.6.8 and 6.1.1.4'

loop_
_geom_angle_atom_site_label_1
_geom_angle_atom_site_label_2
_geom_angle_atom_site_label_3
_geom_angle_site_symmetry_1
_geom_angle
O1 C1 O2 . 125.5(4)
O1 C1 C2 . 118.1(4)
O2 C1 C2 . 116.3(4)
N1 C2 C1 . 110.0(3)
N1 C2 C3 . 107.5(4)
C1 C2 C3 . 110.8(3)
C4 C3 C2 . 115.0(4)
C5 C4 C3 . 110.9(4)
N6 C5 C4 . 110.7(3)
C7 N6 C5 . 124.9(3)
N8 C7 N9 . 118.2(4)
N8 C7 N6 . 121.0(4)
N9 C7 N6 . 120.9(4)
O11 C13 O12 . 122.9(5)
O11 C13 C14 . 119.0(4)
O12 C13 C14 . 118.1(4)
C13 C14 C15 . 110.0(5)
C14 C15 C14 2_656 114.7(7)

loop_
_geom_bond_atom_site_label_1
_geom_bond_atom_site_label_2
_geom_bond_site_symmetry_2
_geom_bond_distance
N1 C2 . 1.491(6)
O1 C1 . 1.247(5)
O2 C1 . 1.251(6)
C1 C2 . 1.532(5)
C2 C3 . 1.533(5)
C3 C4 . 1.526(7)
C4 C5 . 1.508(6)
C5 N6 . 1.455(6)
N6 C7 . 1.329(6)
C7 N8 . 1.325(5)
C7 N9 . 1.326(6)
O11 C13 . 1.246(6)
O12 C13 . 1.247(5)
C13 C14 . 1.519(7)
C14 C15 . 1.521(7)
C15 C14 2_656 1.521(7)

loop_
_geom_torsion_atom_site_label_1
_geom_torsion_atom_site_label_2
_geom_torsion_atom_site_label_3
_geom_torsion_atom_site_label_4
_geom_torsion_site_symmetry_4
_geom_torsion
O1 C1 C2 N1 . -31.3(5)
O2 C1 C2 N1 . 152.5(4)
O1 C1 C2 C3 . 87.4(5)
O2 C1 C2 C3 . -88.8(5)
N1 C2 C3 C4 . -174.3(3)
C1 C2 C3 C4 . 65.4(5)
C2 C3 C4 C5 . 177.9(3)
C3 C4 C5 N6 . 64.9(5)
C4 C5 N6 C7 . -160.2(5)
C5 N6 C7 N8 . 5.9(7)
C5 N6 C7 N9 . -175.3(5)
O11 C13 C14 C15 . -73.6(5)
O12 C13 C14 C15 . 104.0(5)
C13 C14 C15 C14 2_656 179.8(4)
H1A N1 C2 H2 . -172.6
H1B N1 C2 C1 . -173.0
H1C N1 C2 C3 . -173.7
O11 C13 C14 C15 . -73.6(5)
